data_1538675
loop_
_publ_author_name
'Machida, M.'
'Katsui, A.'
'Achiwa, N.'
'Shibuya, I.'
'Hikita, M.'
'Koyano, N.'

_publ_section_title
;
 Structural investigations on high-Tc superconducting untwinned Dy Ba2 Cu3
 O7-y single crystal by X-Ray diffraction.
;
_journal_name_full 'Japanese Journal of Applied Physics, Part 2'
_journal_page_first 1866
_journal_page_last 1868
_journal_volume 27
_journal_year 1988
_chemical_formula_sum 'Ba2 Cu3 Dy O6.84'
_chemical_name_systematic 'Dy Ba2 Cu3 O6.84'
_space_group_IT_number 47
_symmetry_space_group_name_Hall '-P 2 2'
_symmetry_space_group_name_H-M 'P m m m'
_cell_angle_alpha 90
_cell_angle_beta 90
_cell_angle_gamma 90
_cell_formula_units_Z 1
_cell_length_a 3.8931
_cell_length_b 3.8307
_cell_length_c 11.716
_cell_volume 174.724
_citation_journal_id_ASTM JAPLD8
_cod_data_source_file Machida_JAPLD8_1988_1010.cif
_cod_data_source_block Ba2Cu3Dy1O6.84
_cod_original_cell_volume 174.7242
_cod_original_formula_sum 'Ba2 Cu3 Dy1 O6.84'
_cod_database_code 1538675

loop_
_symmetry_equiv_pos_as_xyz
x,y,z
-x,-y,z
x,-y,-z
-x,y,-z
-x,-y,-z
x,y,-z
-x,y,z
x,-y,z

loop_
_atom_site_label
_atom_site_type_symbol
_atom_site_fract_x
_atom_site_fract_y
_atom_site_fract_z
_atom_site_occupancy
_atom_site_U_iso_or_equiv
O4 O-2 0 0.5 0.3767 0.99 0.0
O1 O-2 0.5 0 0 0.84 0.0
O5 O-2 0.5 0 0.381 0.97 0.0
Dy1 Dy+3 0.5 0.5 0.5 1 0.0
O3 O-1 0 0 0.1596 1 0.0
Cu1 Cu+2 0 0 0 1 0.0
O2 O-2 0 0.5 0 0.08 0.0
Ba1 Ba+2 0.5 0.5 0.1847 1 0.0
Cu2 Cu+2 0 0 0.3554 1 0.0
